data_2227935
loop_
_publ_author_name
'Bao, Yan'
'Li, Guang-Ming'
'Yang, Fan'
'Yan, Peng-Fei'
'Chen, Peng'

_publ_section_title
;
 {\m-6,6'-Dimethoxy-2,2'-[cyclohexane-1,2-diylbis(nitrilomethylidyne)]diphenolato}methanol-\m-nitrato-dinitratocopper(II)europium(III)
;
_journal_coeditor_code RK2221
_journal_issue 11
_journal_name_full 'Acta Crystallographica Section E'
_journal_page_first m1379
_journal_paper_doi 10.1107/S1600536810039103
_journal_volume 66
_journal_year 2010
_chemical_formula_iupac '[Cu Eu (C22 H24 N2 O4) (N O3)3 (C H4 O)]'
_chemical_formula_moiety 'C23 H28 Cu Eu N5 O14'
_chemical_formula_sum 'C23 H28 Cu Eu N5 O14'
_chemical_formula_weight 814.02
_chemical_name_systematic
;
{\m-6,6'-Dimethoxy-2,2'-[cyclohexane-1,2-diylbis(nitrilomethylidyne)]\
diphenolato}methanol-\m-nitrato-dinitratocopper(II)europium(III)
;
_space_group_IT_number 15
_symmetry_cell_setting monoclinic
_symmetry_space_group_name_Hall '-C 2yc'
_symmetry_space_group_name_H-M 'C 1 2/c 1'
_atom_sites_solution_hydrogens geom
_atom_sites_solution_primary direct
_atom_sites_solution_secondary difmap
_cell_angle_alpha 90.00
_cell_angle_beta 103.36(3)
_cell_angle_gamma 90.00
_cell_formula_units_Z 8
_cell_length_a 29.305(6)
_cell_length_b 14.233(3)
_cell_length_c 14.141(3)
_cell_measurement_reflns_used 5035
_cell_measurement_temperature 295(2)
_cell_measurement_theta_max 27.47
_cell_measurement_theta_min 3.20
_cell_volume 5739(2)
_computing_cell_refinement '<i>SAINT-Plus</i> (Bruker, 2003)'
_computing_data_collection '<i>SMART</i> (Bruker, 2001)'
_computing_data_reduction '<i>SAINT-Plus</i> (Bruker, 2003)'
_computing_molecular_graphics '<i>SHELXTL</i> (Sheldrick, 2008)'
_computing_structure_refinement '<i>SHELXL97</i> (Sheldrick, 2008)'
_computing_structure_solution '<i>SHELXS97</i> (Sheldrick, 2008)'
_diffrn_ambient_temperature 295(2)
_diffrn_measured_fraction_theta_full 0.994
_diffrn_measured_fraction_theta_max 0.994
_diffrn_measurement_device_type 'Bruker SMART1000 CCD'
_diffrn_measurement_method '\f and \w'
_diffrn_radiation_monochromator graphite
_diffrn_radiation_source 'fine-focus sealed tube'
_diffrn_radiation_type MoK\a
_diffrn_radiation_wavelength 0.71073
_diffrn_reflns_av_R_equivalents 0.0610
_diffrn_reflns_av_sigmaI/netI 0.0506
_diffrn_reflns_limit_h_max 37
_diffrn_reflns_limit_h_min -37
_diffrn_reflns_limit_k_max 18
_diffrn_reflns_limit_k_min -18
_diffrn_reflns_limit_l_max 18
_diffrn_reflns_limit_l_min -15
_diffrn_reflns_number 27154
_diffrn_reflns_theta_full 27.47
_diffrn_reflns_theta_max 27.47
_diffrn_reflns_theta_min 3.20
_diffrn_standards_decay_% 0
_diffrn_standards_interval_count 0
_diffrn_standards_interval_time 0
_diffrn_standards_number 0
_exptl_absorpt_coefficient_mu 2.985
_exptl_absorpt_correction_T_max 0.7271
_exptl_absorpt_correction_T_min 0.6765
_exptl_absorpt_correction_type multi-scan
_exptl_absorpt_process_details '(<i>SADABS</i>; Sheldrick, 2003)'
_exptl_crystal_colour red
_exptl_crystal_density_diffrn 1.884
_exptl_crystal_density_method 'not measured'
_exptl_crystal_description block
_exptl_crystal_F_000 3240
_exptl_crystal_size_max 0.14
_exptl_crystal_size_mid 0.12
_exptl_crystal_size_min 0.11
_refine_diff_density_max 0.795
_refine_diff_density_min -1.112
_refine_ls_extinction_method none
_refine_ls_goodness_of_fit_ref 1.065
_refine_ls_hydrogen_treatment constr
_refine_ls_matrix_type full
_refine_ls_number_parameters 420
_refine_ls_number_reflns 6537
_refine_ls_number_restraints 13
_refine_ls_restrained_S_all 1.065
_refine_ls_R_factor_all 0.0787
_refine_ls_R_factor_gt 0.0485
_refine_ls_shift/su_max 0.001
_refine_ls_shift/su_mean 0.000
_refine_ls_structure_factor_coef Fsqd
_refine_ls_weighting_details 'calc w=1/[\s^2^(Fo^2^)+(0.0119P)^2^+37.7609P] where P=(Fo^2^+2Fc^2^)/3'
_refine_ls_weighting_scheme calc
_refine_ls_wR_factor_gt 0.0821
_refine_ls_wR_factor_ref 0.0913
_reflns_number_gt 4621
_reflns_number_total 6537
_reflns_threshold_expression I>2\s(I)
_cod_data_source_file rk2221.cif
_cod_data_source_block I
_cod_original_sg_symbol_H-M 'C 2/c'
_cod_database_code 2227935
_cod_database_fobs_code 2227935

loop_
_symmetry_equiv_pos_as_xyz
'x, y, z'
'-x, y, -z+1/2'
'x+1/2, y+1/2, z'
'-x+1/2, y+1/2, -z+1/2'
'-x, -y, -z'
'x, -y, z-1/2'
'-x+1/2, -y+1/2, -z'
'x+1/2, -y+1/2, z-1/2'

loop_
_atom_site_type_symbol
_atom_site_label
_atom_site_fract_x
_atom_site_fract_y
_atom_site_fract_z
_atom_site_U_iso_or_equiv
_atom_site_adp_type
_atom_site_calc_flag
_atom_site_refinement_flags
_atom_site_occupancy
_atom_site_disorder_assembly
_atom_site_disorder_group
C C1 0.3809(2) 0.1512(4) 1.0213(4) 0.0473(14) Uani d . 1 . .
C C2 0.3876(2) 0.1293(4) 1.1185(4) 0.0547(16) Uani d . 1 . .
H H2 0.4176 0.1285 1.1584 0.066 Uiso calc R 1 . .
C C3 0.3492(2) 0.1086(4) 1.1562(4) 0.0584(16) Uani d . 1 . .
H H3 0.3537 0.0939 1.2218 0.070 Uiso calc R 1 . .
C C4 0.3048(2) 0.1093(4) 1.0985(4) 0.0532(15) Uani d . 1 . .
H H4 0.2795 0.0954 1.1253 0.064 Uiso calc R 1 . .
C C5 0.2970(2) 0.1309(4) 0.9987(4) 0.0441(13) Uani d . 1 . .
C C6 0.33567(19) 0.1511(4) 0.9591(4) 0.0436(13) Uani d . 1 . .
C C7 0.2496(2) 0.1251(4) 0.9423(4) 0.0537(15) Uani d . 1 . .
H H7 0.2265 0.1118 0.9759 0.064 Uiso calc R 1 . .
C C8 0.1873(2) 0.1153(7) 0.7934(5) 0.083(2) Uani d . 1 . .
H H8 0.1880 0.0502 0.7713 0.099 Uiso calc R 1 . .
C C9 0.1494(2) 0.1200(6) 0.8445(5) 0.082(2) Uani d . 1 . .
H H9B 0.1488 0.1819 0.8728 0.099 Uiso calc R 1 . .
H H9A 0.1549 0.0742 0.8967 0.099 Uiso calc R 1 . .
C C10 0.1024(3) 0.1002(7) 0.7742(6) 0.107(3) Uani d . 1 . .
H H10B 0.1015 0.0348 0.7545 0.128 Uiso calc R 1 . .
H H10A 0.0774 0.1098 0.8079 0.128 Uiso calc R 1 . .
C C11 0.0934(3) 0.1604(7) 0.6856(6) 0.101(3) Uani d . 1 . .
H H11B 0.0643 0.1411 0.6419 0.121 Uiso calc R 1 . .
H H11A 0.0898 0.2252 0.7040 0.121 Uiso calc R 1 . .
C C12 0.1320(2) 0.1540(6) 0.6347(5) 0.080(2) Uani d . 1 . .
H H12B 0.1263 0.1980 0.5808 0.096 Uiso calc R 1 . .
H H12A 0.1327 0.0912 0.6084 0.096 Uiso calc R 1 . .
C C13 0.1794(2) 0.1757(6) 0.7026(5) 0.0666(19) Uani d . 1 . .
H H13 0.1787 0.2414 0.7230 0.080 Uiso calc R 1 . .
C C14 0.21981(19) 0.1500(4) 0.5736(4) 0.0474(14) Uani d . 1 . .
H H14 0.1905 0.1488 0.5308 0.057 Uiso calc R 1 . .
C C15 0.26093(18) 0.1363(3) 0.5334(4) 0.0385(12) Uani d . 1 . .
C C16 0.25278(19) 0.1125(4) 0.4346(4) 0.0460(13) Uani d . 1 . .
H H16 0.2222 0.1086 0.3976 0.055 Uiso calc R 1 . .
C C17 0.2893(2) 0.0952(4) 0.3927(4) 0.0509(15) Uani d . 1 . .
H H17 0.2832 0.0795 0.3271 0.061 Uiso calc R 1 . .
C C18 0.3357(2) 0.1004(4) 0.4462(4) 0.0490(14) Uani d . 1 . .
H H18 0.3604 0.0866 0.4175 0.059 Uiso calc R 1 . .
C C19 0.34390(18) 0.1265(4) 0.5425(4) 0.0403(12) Uani d . 1 . .
C C20 0.30715(18) 0.1460(4) 0.5875(4) 0.0386(12) Uani d . 1 . .
C C21 0.4269(2) 0.1079(5) 0.5650(4) 0.0580(16) Uani d . 1 . .
H H21C 0.4224 0.0446 0.5411 0.087 Uiso calc R 1 . .
H H21B 0.4552 0.1113 0.6151 0.087 Uiso calc R 1 . .
H H21A 0.4292 0.1493 0.5128 0.087 Uiso calc R 1 . .
C C22 0.4637(2) 0.1721(6) 1.0336(5) 0.078(2) Uani d . 1 . .
H H22C 0.4670 0.2154 1.0868 0.117 Uiso calc R 1 . .
H H22B 0.4849 0.1891 0.9940 0.117 Uiso calc R 1 . .
H H22A 0.4707 0.1097 1.0584 0.117 Uiso calc R 1 . .
Cu Cu1 0.27684(2) 0.16473(5) 0.76583(5) 0.04484(17) Uani d . 1 . .
Eu Eu1 0.391175(10) 0.21945(2) 0.78342(2) 0.04713(10) Uani d . 1 . .
N N1 0.23598(16) 0.1366(4) 0.8502(3) 0.0517(12) Uani d . 1 . .
N N2 0.22134(15) 0.1633(3) 0.6631(3) 0.0479(11) Uani d . 1 . .
N N3 0.4412(2) 0.0431(4) 0.8185(4) 0.0630(14) Uani d . 1 . .
N N4 0.4195(2) 0.3467(4) 0.6366(4) 0.0655(15) Uani d . 1 . .
N N5 0.3249(2) 0.3768(4) 0.8509(4) 0.0585(14) Uani d U 1 . .
O O1 0.41630(13) 0.1752(3) 0.9760(3) 0.0545(10) Uani d . 1 . .
O O2 0.33298(13) 0.1674(3) 0.8659(3) 0.0512(10) Uani d . 1 . .
O O3 0.31885(12) 0.1711(3) 0.6814(2) 0.0460(9) Uani d . 1 . .
O O4 0.38772(12) 0.1352(3) 0.6041(3) 0.0486(9) Uani d . 1 . .
O O5 0.39729(16) 0.0448(3) 0.8079(3) 0.0659(12) Uani d . 1 . .
O O6 0.4629(2) -0.0297(4) 0.8364(4) 0.1043(19) Uani d . 1 . .
O O7 0.46107(14) 0.1212(3) 0.8105(3) 0.0603(11) Uani d . 1 . .
O O8 0.44971(15) 0.2885(3) 0.6778(3) 0.0654(11) Uani d . 1 . .
O O9 0.4283(2) 0.4068(4) 0.5823(4) 0.109(2) Uani d . 1 . .
O O10 0.37998(17) 0.3414(3) 0.6562(3) 0.0713(13) Uani d . 1 . .
O O11' 0.3692(5) 0.3500(9) 0.882(2) 0.087(5) Uani d P 0.66(5) . .
O O11 0.3575(9) 0.3580(12) 0.823(3) 0.052(8) Uani d PU 0.34(5) . .
O O12 0.31496(19) 0.4366(4) 0.9023(4) 0.0886(17) Uani d . 1 . .
O O13' 0.3033(13) 0.3411(8) 0.7776(11) 0.102(9) Uani d P 0.66(5) . .
O O13 0.2839(6) 0.3421(16) 0.806(2) 0.056(6) Uani d PU 0.34(5) . .
O O14 0.45773(15) 0.3208(3) 0.8693(3) 0.0666(12) Uani d D 1 . .
H H14O 0.4821 0.3055 0.8486 0.08(2) Uiso d RD 1 . .
C C23 0.4620(4) 0.4001(7) 0.9424(8) 0.145(4) Uani d . 1 . .
H H23C 0.4639 0.4590 0.9104 0.218 Uiso calc R 1 . .
H H23B 0.4898 0.3913 0.9930 0.218 Uiso calc R 1 . .
H H23A 0.4350 0.4003 0.9700 0.218 Uiso calc R 1 . .

loop_
_atom_site_aniso_label
_atom_site_aniso_U_11
_atom_site_aniso_U_22
_atom_site_aniso_U_33
_atom_site_aniso_U_12
_atom_site_aniso_U_13
_atom_site_aniso_U_23
C1 0.048(3) 0.053(3) 0.038(3) 0.008(3) 0.004(3) -0.005(3)
C2 0.060(4) 0.060(4) 0.036(3) 0.017(3) -0.006(3) -0.004(3)
C3 0.075(5) 0.065(4) 0.034(3) 0.017(3) 0.011(3) 0.004(3)
C4 0.063(4) 0.058(4) 0.040(3) 0.005(3) 0.015(3) 0.002(3)
C5 0.048(3) 0.049(3) 0.034(3) 0.005(3) 0.008(2) 0.001(2)
C6 0.047(3) 0.048(3) 0.033(3) 0.007(3) 0.003(2) -0.001(2)
C7 0.051(4) 0.068(4) 0.047(4) 0.008(3) 0.020(3) 0.013(3)
C8 0.035(4) 0.154(8) 0.055(4) 0.007(4) 0.005(3) 0.027(5)
C9 0.064(5) 0.111(6) 0.071(5) -0.007(4) 0.013(4) 0.019(4)
C10 0.055(5) 0.157(9) 0.104(7) -0.025(5) 0.011(5) 0.050(6)
C11 0.056(5) 0.154(9) 0.090(6) -0.005(5) 0.011(4) 0.014(6)
C12 0.033(3) 0.139(7) 0.066(5) 0.015(4) 0.004(3) 0.013(4)
C13 0.035(3) 0.109(6) 0.056(4) 0.005(3) 0.010(3) 0.017(4)
C14 0.035(3) 0.058(4) 0.044(3) -0.002(3) -0.004(2) 0.003(3)
C15 0.037(3) 0.040(3) 0.035(3) 0.001(2) 0.003(2) 0.005(2)
C16 0.041(3) 0.053(3) 0.037(3) -0.004(3) -0.006(2) 0.002(2)
C17 0.060(4) 0.060(4) 0.031(3) -0.002(3) 0.007(3) 0.000(3)
C18 0.050(3) 0.059(4) 0.040(3) 0.001(3) 0.014(3) -0.002(3)
C19 0.039(3) 0.049(3) 0.033(3) -0.003(2) 0.010(2) 0.002(2)
C20 0.040(3) 0.043(3) 0.031(3) -0.001(2) 0.005(2) 0.006(2)
C21 0.042(3) 0.079(5) 0.055(4) 0.008(3) 0.016(3) -0.002(3)
C22 0.045(4) 0.108(6) 0.067(5) 0.008(4) -0.014(3) 0.003(4)
Cu1 0.0323(3) 0.0680(5) 0.0333(4) 0.0023(3) 0.0059(3) 0.0017(3)
Eu1 0.03248(14) 0.06129(19) 0.04366(16) -0.00211(15) 0.00070(11) -0.00113(15)
N1 0.037(3) 0.077(4) 0.041(3) 0.005(2) 0.009(2) 0.014(2)
N2 0.030(2) 0.069(3) 0.042(3) 0.001(2) 0.003(2) 0.003(2)
N3 0.066(4) 0.070(4) 0.047(3) 0.017(3) 0.000(3) 0.001(3)
N4 0.074(4) 0.074(4) 0.045(3) -0.010(3) 0.005(3) 0.004(3)
N5 0.077(4) 0.053(3) 0.053(4) -0.003(3) 0.028(3) 0.004(3)
O1 0.037(2) 0.081(3) 0.040(2) 0.007(2) -0.0019(18) 0.0002(19)
O2 0.039(2) 0.078(3) 0.034(2) 0.003(2) 0.0021(17) 0.0062(19)
O3 0.034(2) 0.070(3) 0.033(2) -0.0068(18) 0.0078(16) -0.0075(18)
O4 0.032(2) 0.073(3) 0.040(2) 0.0018(18) 0.0079(17) -0.0034(19)
O5 0.052(3) 0.072(3) 0.068(3) -0.008(2) 0.004(2) -0.003(2)
O6 0.098(4) 0.082(4) 0.121(5) 0.035(3) 0.000(4) 0.017(3)
O7 0.040(2) 0.077(3) 0.060(3) 0.002(2) 0.005(2) 0.004(2)
O8 0.052(3) 0.078(3) 0.062(3) 0.000(2) 0.003(2) 0.004(2)
O9 0.117(5) 0.120(5) 0.090(4) -0.014(4) 0.025(4) 0.041(4)
O10 0.057(3) 0.077(3) 0.078(3) 0.001(2) 0.011(3) 0.011(3)
O11' 0.059(6) 0.086(7) 0.114(16) 0.011(5) 0.019(8) -0.003(7)
O11 0.038(11) 0.047(8) 0.082(18) -0.001(6) 0.034(11) -0.008(9)
O12 0.111(4) 0.077(3) 0.098(4) -0.006(3) 0.065(4) -0.024(3)
O13' 0.19(2) 0.064(6) 0.036(6) 0.013(8) -0.014(9) 0.001(4)
O13 0.045(10) 0.091(11) 0.034(11) 0.017(7) 0.011(6) 0.005(8)
O14 0.049(3) 0.083(3) 0.067(3) -0.015(2) 0.013(2) -0.022(2)
C23 0.121(9) 0.118(8) 0.174(11) -0.018(7) -0.012(8) -0.056(8)

loop_
_atom_type_symbol
_atom_type_description
_atom_type_scat_dispersion_real
_atom_type_scat_dispersion_imag
_atom_type_scat_source
C C 0.0033 0.0016 'International Tables Vol C Tables 4.2.6.8 and 6.1.1.4'
H H 0.0000 0.0000 'International Tables Vol C Tables 4.2.6.8 and 6.1.1.4'
N N 0.0061 0.0033 'International Tables Vol C Tables 4.2.6.8 and 6.1.1.4'
O O 0.0106 0.0060 'International Tables Vol C Tables 4.2.6.8 and 6.1.1.4'
Cu Cu 0.3201 1.2651 'International Tables Vol C Tables 4.2.6.8 and 6.1.1.4'
Eu Eu -0.1578 3.6682 'International Tables Vol C Tables 4.2.6.8 and 6.1.1.4'

loop_
_geom_angle_atom_site_label_1
_geom_angle_atom_site_label_2
_geom_angle_atom_site_label_3
_geom_angle_site_symmetry_1
_geom_angle_site_symmetry_3
_geom_angle
_geom_angle_publ_flag
C2 C1 O1 . . 124.7(5) ?
C2 C1 C6 . . 121.2(6) ?
O1 C1 C6 . . 114.1(5) ?
C1 C2 C3 . . 119.4(6) ?
C1 C2 H2 . . 120.3 ?
C3 C2 H2 . . 120.3 ?
C4 C3 C2 . . 121.0(6) ?
C4 C3 H3 . . 119.5 ?
C2 C3 H3 . . 119.5 ?
C3 C4 C5 . . 120.8(6) ?
C3 C4 H4 . . 119.6 ?
C5 C4 H4 . . 119.6 ?
C6 C5 C4 . . 118.9(5) ?
C6 C5 C7 . . 123.9(5) ?
C4 C5 C7 . . 117.1(5) ?
O2 C6 C5 . . 124.4(5) ?
O2 C6 C1 . . 116.9(5) ?
C5 C6 C1 . . 118.7(5) ?
N1 C7 C5 . . 126.2(5) ?
N1 C7 H7 . . 116.9 ?
C5 C7 H7 . . 116.9 ?
C9 C8 N1 . . 117.7(6) ?
C9 C8 C13 . . 114.0(6) ?
N1 C8 C13 . . 106.2(5) ?
C9 C8 H8 . . 106.0 ?
N1 C8 H8 . . 106.0 ?
C13 C8 H8 . . 106.0 ?
C8 C9 C10 . . 110.2(7) ?
C8 C9 H9B . . 109.6 ?
C10 C9 H9B . . 109.6 ?
C8 C9 H9A . . 109.6 ?
C10 C9 H9A . . 109.6 ?
H9B C9 H9A . . 108.1 ?
C11 C10 C9 . . 113.5(7) ?
C11 C10 H10B . . 108.9 ?
C9 C10 H10B . . 108.9 ?
C11 C10 H10A . . 108.9 ?
C9 C10 H10A . . 108.9 ?
H10B C10 H10A . . 107.7 ?
C12 C11 C10 . . 111.5(7) ?
C12 C11 H11B . . 109.3 ?
C10 C11 H11B . . 109.3 ?
C12 C11 H11A . . 109.3 ?
C10 C11 H11A . . 109.3 ?
H11B C11 H11A . . 108.0 ?
C11 C12 C13 . . 111.6(6) ?
C11 C12 H12B . . 109.3 ?
C13 C12 H12B . . 109.3 ?
C11 C12 H12A . . 109.3 ?
C13 C12 H12A . . 109.3 ?
H12B C12 H12A . . 108.0 ?
N2 C13 C8 . . 105.9(5) ?
N2 C13 C12 . . 117.0(6) ?
C8 C13 C12 . . 110.9(6) ?
N2 C13 H13 . . 107.5 ?
C8 C13 H13 . . 107.5 ?
C12 C13 H13 . . 107.5 ?
N2 C14 C15 . . 124.5(5) ?
N2 C14 H14 . . 117.8 ?
C15 C14 H14 . . 117.8 ?
C20 C15 C16 . . 119.2(5) ?
C20 C15 C14 . . 123.8(5) ?
C16 C15 C14 . . 117.0(5) ?
C17 C16 C15 . . 120.5(5) ?
C17 C16 H16 . . 119.7 ?
C15 C16 H16 . . 119.7 ?
C16 C17 C18 . . 121.3(5) ?
C16 C17 H17 . . 119.4 ?
C18 C17 H17 . . 119.4 ?
C19 C18 C17 . . 118.4(5) ?
C19 C18 H18 . . 120.8 ?
C17 C18 H18 . . 120.8 ?
C18 C19 O4 . . 124.9(5) ?
C18 C19 C20 . . 121.7(5) ?
O4 C19 C20 . . 113.4(4) ?
O3 C20 C19 . . 117.1(5) ?
O3 C20 C15 . . 124.1(5) ?
C19 C20 C15 . . 118.8(5) ?
O4 C21 H21C . . 109.5 ?
O4 C21 H21B . . 109.5 ?
H21C C21 H21B . . 109.5 ?
O4 C21 H21A . . 109.5 ?
H21C C21 H21A . . 109.5 ?
H21B C21 H21A . . 109.5 ?
O1 C22 H22C . . 109.5 ?
O1 C22 H22B . . 109.5 ?
H22C C22 H22B . . 109.5 ?
O1 C22 H22A . . 109.5 ?
H22C C22 H22A . . 109.5 ?
H22B C22 H22A . . 109.5 ?
O3 Cu1 O2 . . 83.82(15) ?
O3 Cu1 N2 . . 94.78(18) ?
O2 Cu1 N2 . . 178.52(19) ?
O3 Cu1 N1 . . 170.7(2) ?
O2 Cu1 N1 . . 95.66(18) ?
N2 Cu1 N1 . . 85.8(2) ?
O3 Cu1 Eu1 . . 42.67(10) ?
O2 Cu1 Eu1 . . 43.33(11) ?
N2 Cu1 Eu1 . . 135.19(14) ?
N1 Cu1 Eu1 . . 138.63(15) ?
O11 Eu1 O3 . . 91.4(8) ?
O11 Eu1 O2 . . 75.9(5) ?
O3 Eu1 O2 . . 64.54(12) ?
O11 Eu1 O7 . . 146.6(9) ?
O3 Eu1 O7 . . 121.96(14) ?
O2 Eu1 O7 . . 114.39(14) ?
O11 Eu1 O10 . . 65.7(9) ?
O3 Eu1 O10 . . 79.09(14) ?
O2 Eu1 O10 . . 125.68(14) ?
O7 Eu1 O10 . . 118.94(16) ?
O11 Eu1 O11' . . 19.4(5) ?
O3 Eu1 O11' . . 104.2(4) ?
O2 Eu1 O11' . . 69.7(4) ?
O7 Eu1 O11' . . 131.0(6) ?
O10 Eu1 O11' . . 82.8(7) ?
O11 Eu1 O14 . . 73.8(7) ?
O3 Eu1 O14 . . 161.47(15) ?
O2 Eu1 O14 . . 120.33(14) ?
O7 Eu1 O14 . . 73.87(16) ?
O10 Eu1 O14 . . 84.60(16) ?
O11' Eu1 O14 . . 64.7(3) ?
O11 Eu1 O5 . . 145.6(6) ?
O3 Eu1 O5 . . 79.76(14) ?
O2 Eu1 O5 . . 70.27(14) ?
O7 Eu1 O5 . . 51.62(14) ?
O10 Eu1 O5 . . 142.23(15) ?
O11' Eu1 O5 . . 132.8(6) ?
O14 Eu1 O5 . . 118.75(15) ?
O11 Eu1 O8 . . 100.6(5) ?
O3 Eu1 O8 . . 111.12(12) ?
O2 Eu1 O8 . . 174.02(13) ?
O7 Eu1 O8 . . 71.23(15) ?
O10 Eu1 O8 . . 48.42(14) ?
O11' Eu1 O8 . . 108.4(4) ?
O14 Eu1 O8 . . 62.38(14) ?
O5 Eu1 O8 . . 113.67(15) ?
O11 Eu1 O1 . . 89.2(10) ?
O3 Eu1 O1 . . 122.53(12) ?
O2 Eu1 O1 . . 60.03(12) ?
O7 Eu1 O1 . . 71.76(13) ?
O10 Eu1 O1 . . 148.33(15) ?
O11' Eu1 O1 . . 70.1(7) ?
O14 Eu1 O1 . . 69.39(14) ?
O5 Eu1 O1 . . 68.86(13) ?
O8 Eu1 O1 . . 125.17(12) ?
O11 Eu1 O4 . . 130.9(11) ?
O3 Eu1 O4 . . 58.82(11) ?
O2 Eu1 O4 . . 115.45(12) ?
O7 Eu1 O4 . . 75.43(13) ?
O10 Eu1 O4 . . 70.60(14) ?
O11' Eu1 O4 . . 150.3(7) ?
O14 Eu1 O4 . . 123.37(13) ?
O5 Eu1 O4 . . 71.69(13) ?
O8 Eu1 O4 . . 63.13(12) ?
O1 Eu1 O4 . . 139.01(12) ?
O11 Eu1 N3 . . 156.8(10) ?
O3 Eu1 N3 . . 101.48(15) ?
O2 Eu1 N3 . . 92.16(16) ?
O7 Eu1 N3 . . 25.85(14) ?
O10 Eu1 N3 . . 135.45(16) ?
O11' Eu1 N3 . . 137.5(7) ?
O14 Eu1 N3 . . 96.30(17) ?
O5 Eu1 N3 . . 25.78(14) ?
O8 Eu1 N3 . . 92.80(16) ?
O1 Eu1 N3 . . 67.59(13) ?
O4 Eu1 N3 . . 72.12(13) ?
C7 N1 C8 . . 123.6(5) ?
C7 N1 Cu1 . . 124.5(4) ?
C8 N1 Cu1 . . 111.3(4) ?
C14 N2 C13 . . 123.7(5) ?
C14 N2 Cu1 . . 125.9(4) ?
C13 N2 Cu1 . . 110.4(4) ?
O6 N3 O5 . . 120.8(7) ?
O6 N3 O7 . . 122.5(6) ?
O5 N3 O7 . . 116.7(5) ?
O6 N3 Eu1 . . 177.7(5) ?
O5 N3 Eu1 . . 60.0(3) ?
O7 N3 Eu1 . . 56.7(3) ?
O9 N4 O8 . . 122.0(7) ?
O9 N4 O10 . . 121.5(7) ?
O8 N4 O10 . . 116.5(6) ?
O9 N4 Eu1 . . 172.0(6) ?
O8 N4 Eu1 . . 63.9(3) ?
O10 N4 Eu1 . . 52.8(3) ?
O11 N5 O13' . . 85.5(11) ?
O11 N5 O12 . . 135.6(13) ?
O13' N5 O12 . . 132.2(17) ?
O11 N5 O13 . . 119.4(13) ?
O13' N5 O13 . . 35.4(10) ?
O12 N5 O13 . . 103.4(12) ?
O11 N5 O11' . . 38.4(11) ?
O13' N5 O11' . . 116.5(11) ?
O12 N5 O11' . . 111.2(12) ?
O13 N5 O11' . . 139.9(11) ?
C1 O1 C22 . . 117.3(5) ?
C1 O1 Eu1 . . 117.5(3) ?
C22 O1 Eu1 . . 125.1(4) ?
C6 O2 Cu1 . . 125.4(3) ?
C6 O2 Eu1 . . 130.9(3) ?
Cu1 O2 Eu1 . . 103.56(16) ?
C20 O3 Cu1 . . 123.6(3) ?
C20 O3 Eu1 . . 131.9(3) ?
Cu1 O3 Eu1 . . 104.37(15) ?
C19 O4 C21 . . 116.2(4) ?
C19 O4 Eu1 . . 116.5(3) ?
C21 O4 Eu1 . . 127.0(3) ?
N3 O5 Eu1 . . 94.2(4) ?
N3 O7 Eu1 . . 97.5(3) ?
N4 O8 Eu1 . . 91.6(4) ?
N4 O10 Eu1 . . 103.3(4) ?
O11 O11' N5 . . 59.1(16) ?
O11 O11' Eu1 . . 69(2) ?
N5 O11' Eu1 . . 113.0(14) ?
O11' O11 N5 . . 83(2) ?
O11' O11 O13' . . 122(2) ?
N5 O11 O13' . . 48.6(8) ?
O11' O11 Eu1 . . 92(2) ?
N5 O11 Eu1 . . 135.5(12) ?
O13' O11 Eu1 . . 102.4(15) ?
O13 O13' N5 . . 81(2) ?
O13 O13' O11 . . 125(2) ?
N5 O13' O11 . . 45.9(8) ?
O13 O13' Eu1 . . 135(2) ?
N5 O13' Eu1 . . 86.7(16) ?
O11 O13' Eu1 . . 47.4(11) ?
O13' O13 N5 . . 64(2) ?
C23 O14 Eu1 . . 133.8(5) ?
C23 O14 H14O . . 118.5 ?
Eu1 O14 H14O . . 107.7 ?
O14 C23 H23C . . 109.5 ?
O14 C23 H23B . . 109.5 ?
H23C C23 H23B . . 109.5 ?
O14 C23 H23A . . 109.5 ?
H23C C23 H23A . . 109.5 ?
H23B C23 H23A . . 109.5 ?

loop_
_geom_bond_atom_site_label_1
_geom_bond_atom_site_label_2
_geom_bond_site_symmetry_2
_geom_bond_distance
_geom_bond_publ_flag
C1 C2 . 1.378(8) ?
C1 O1 . 1.383(7) ?
C1 C6 . 1.411(7) ?
C2 C3 . 1.383(8) ?
C2 H2 . 0.9300 ?
C3 C4 . 1.366(8) ?
C3 H3 . 0.9300 ?
C4 C5 . 1.411(7) ?
C4 H4 . 0.9300 ?
C5 C6 . 1.404(7) ?
C5 C7 . 1.436(8) ?
C6 O2 . 1.323(6) ?
C7 N1 . 1.282(7) ?
C7 H7 . 0.9300 ?
C8 C9 . 1.458(9) ?
C8 N1 . 1.497(8) ?
C8 C13 . 1.518(9) ?
C8 H8 . 0.9800 ?
C9 C10 . 1.528(10) ?
C9 H9B . 0.9700 ?
C9 H9A . 0.9700 ?
C10 C11 . 1.490(10) ?
C10 H10B . 0.9700 ?
C10 H10A . 0.9700 ?
C11 C12 . 1.478(10) ?
C11 H11B . 0.9700 ?
C11 H11A . 0.9700 ?
C12 C13 . 1.525(8) ?
C12 H12B . 0.9700 ?
C12 H12A . 0.9700 ?
C13 N2 . 1.475(7) ?
C13 H13 . 0.9800 ?
C14 N2 . 1.270(7) ?
C14 C15 . 1.459(7) ?
C14 H14 . 0.9300 ?
C15 C20 . 1.400(7) ?
C15 C16 . 1.403(7) ?
C16 C17 . 1.360(8) ?
C16 H16 . 0.9300 ?
C17 C18 . 1.396(8) ?
C17 H17 . 0.9300 ?
C18 C19 . 1.379(7) ?
C18 H18 . 0.9300 ?
C19 O4 . 1.381(6) ?
C19 C20 . 1.399(7) ?
C20 O3 . 1.340(6) ?
C21 O4 . 1.437(6) ?
C21 H21C . 0.9600 ?
C21 H21B . 0.9600 ?
C21 H21A . 0.9600 ?
C22 O1 . 1.439(7) ?
C22 H22C . 0.9600 ?
C22 H22B . 0.9600 ?
C22 H22A . 0.9600 ?
Cu1 O3 . 1.905(3) ?
Cu1 O2 . 1.906(4) ?
Cu1 N2 . 1.914(4) ?
Cu1 N1 . 1.917(5) ?
Cu1 Eu1 . 3.3927(10) ?
Eu1 O11 . 2.330(17) ?
Eu1 O3 . 2.374(3) ?
Eu1 O2 . 2.395(4) ?
Eu1 O7 . 2.436(4) ?
Eu1 O10 . 2.467(5) ?
Eu1 O11' . 2.494(18) ?
Eu1 O14 . 2.503(4) ?
Eu1 O5 . 2.511(5) ?
Eu1 O8 . 2.706(4) ?
Eu1 O1 . 2.725(4) ?
Eu1 O4 . 2.785(4) ?
Eu1 N3 . 2.891(6) ?
N3 O6 . 1.212(7) ?
N3 O5 . 1.261(6) ?
N3 O7 . 1.271(7) ?
N4 O9 . 1.215(7) ?
N4 O8 . 1.254(7) ?
N4 O10 . 1.254(7) ?
N5 O11 . 1.146(16) ?
N5 O13' . 1.196(12) ?
N5 O12 . 1.199(7) ?
N5 O13 . 1.32(2) ?
N5 O11' . 1.324(16) ?
O11' O11 . 0.829(18) ?
O11 O13' . 1.59(2) ?
O13' O13 . 0.77(2) ?
O14 C23 . 1.516(10) ?
O14 H14O . 0.8608 ?
C23 H23C . 0.9600 ?
C23 H23B . 0.9600 ?
C23 H23A . 0.9600 ?
